data_7706885
loop_
_publ_author_name
'P\'erez-Bitri\'an, Alberto'
'Baya, Miguel'
'Casas, Jos\'e M'
'Mart\'in, Antonio'
'Menj\'on, Babil'

_publ_section_title
;
 Hydrogen bonding to metals as a probe for an inverted ligand field.
;
_journal_issue 16
_journal_name_full 'Dalton transactions (Cambridge, England : 2003)'
_journal_page_first 5465
_journal_page_last 5472
_journal_paper_doi 10.1039/d1dt00597a
_journal_volume 50
_journal_year 2021
_chemical_formula_moiety 'C13 H9 F9 N Pt, C16 H36 N'
_chemical_formula_sum 'C29 H45 F9 N2 Pt'
_chemical_formula_weight 787.76
_space_group_crystal_system monoclinic
_space_group_IT_number 14
_space_group_name_Hall '-P 2ybc'
_space_group_name_H-M_alt 'P 1 21/c 1'
_atom_sites_solution_hydrogens geom
_audit_creation_method SHELXL-2013
_audit_update_record
;
2020-10-22 deposited with the CCDC.	2021-03-15 downloaded from the CCDC.
;
_cell_angle_alpha 90
_cell_angle_beta 101.5757(17)
_cell_angle_gamma 90
_cell_formula_units_Z 4
_cell_length_a 10.94396(16)
_cell_length_b 17.6147(4)
_cell_length_c 16.5747(3)
_cell_measurement_reflns_used 14835
_cell_measurement_temperature 100(2)
_cell_measurement_theta_max 28.8260
_cell_measurement_theta_min 4.3830
_cell_volume 3130.19(10)
_computing_cell_refinement
;
CrysAlisPro, Agilent Technologies,
Version 1.171.37.35 (release 13-08-2014 CrysAlis171 .NET)
(compiled Aug 13 2014,18:06:01)
;
_computing_data_collection
;
CrysAlisPro, Agilent Technologies,
Version 1.171.37.35 (release 13-08-2014 CrysAlis171 .NET)
(compiled Aug 13 2014,18:06:01)
;
_computing_data_reduction
;
CrysAlisPro, Agilent Technologies,
Version 1.171.37.35 (release 13-08-2014 CrysAlis171 .NET)
(compiled Aug 13 2014,18:06:01)
;
_computing_structure_refinement 'SHELXL-2013 (Sheldrick, 2013)'
_computing_structure_solution SHELXS
_diffrn_ambient_temperature 100(2)
_diffrn_detector_area_resol_mean 16.0655
_diffrn_measured_fraction_theta_full 0.993
_diffrn_measured_fraction_theta_max 0.894
_diffrn_measurement_details
;
#__ type_ start__ end____ width___ exp.time_
  1 omega  -25.00   25.00   1.0000   50.0000
omega____ theta____ kappa____ phi______ frames
    -      -15.9305  -99.0000  -30.0000 50

#__ type_ start__ end____ width___ exp.time_
  2 omega  -53.00   89.00   1.0000   50.0000
omega____ theta____ kappa____ phi______ frames
    -       18.1180    0.0000 -120.0000 142

#__ type_ start__ end____ width___ exp.time_
  3 omega   34.00   92.00   1.0000   50.0000
omega____ theta____ kappa____ phi______ frames
    -       18.1180  179.0000  -60.0000 58

#__ type_ start__ end____ width___ exp.time_
  4 omega  -38.00   55.00   1.0000   50.0000
omega____ theta____ kappa____ phi______ frames
    -      -15.9305   37.0000  120.0000 93

#__ type_ start__ end____ width___ exp.time_
  5 omega  -25.00   25.00   1.0000   50.0000
omega____ theta____ kappa____ phi______ frames
    -      -15.9305  -99.0000 -150.0000 50

#__ type_ start__ end____ width___ exp.time_
  6 omega  -84.00    3.00   1.0000   50.0000
omega____ theta____ kappa____ phi______ frames
    -      -15.9305  -57.0000    0.0000 87

#__ type_ start__ end____ width___ exp.time_
  7 omega  -25.00   20.00   1.0000   50.0000
omega____ theta____ kappa____ phi______ frames
    -       18.1180  -99.0000    0.0000 45

;
_diffrn_measurement_device_type 'Xcalibur, Sapphire3'
_diffrn_measurement_method '\w scans'
_diffrn_orient_matrix_UB_11 -0.0610478000
_diffrn_orient_matrix_UB_12 0.0103420000
_diffrn_orient_matrix_UB_13 -0.0204529000
_diffrn_orient_matrix_UB_21 -0.0067623000
_diffrn_orient_matrix_UB_22 -0.0354832000
_diffrn_orient_matrix_UB_23 -0.0206318000
_diffrn_orient_matrix_UB_31 -0.0247006000
_diffrn_orient_matrix_UB_32 -0.0159486000
_diffrn_orient_matrix_UB_33 0.0326714000
_diffrn_radiation_type MoK\a
_diffrn_radiation_wavelength 0.71073
_diffrn_reflns_av_R_equivalents 0.0393
_diffrn_reflns_av_unetI/netI 0.0346
_diffrn_reflns_Laue_measured_fraction_full 0.993
_diffrn_reflns_Laue_measured_fraction_max 0.894
_diffrn_reflns_limit_h_max 14
_diffrn_reflns_limit_h_min -15
_diffrn_reflns_limit_k_max 24
_diffrn_reflns_limit_k_min -22
_diffrn_reflns_limit_l_max 22
_diffrn_reflns_limit_l_min -22
_diffrn_reflns_number 34391
_diffrn_reflns_point_group_measured_fraction_full 0.993
_diffrn_reflns_point_group_measured_fraction_max 0.894
_diffrn_reflns_theta_full 25.000
_diffrn_reflns_theta_max 29.306
_diffrn_reflns_theta_min 4.391
_diffrn_source 'Enhance (Mo) X-ray Source'
_exptl_absorpt_coefficient_mu 4.557
_exptl_absorpt_correction_T_max 1.00000
_exptl_absorpt_correction_T_min 0.55755
_exptl_absorpt_correction_type multi-scan
_exptl_absorpt_process_details
;
CrysAlisPro, Agilent Technologies,
Version 1.171.37.35 (release 13-08-2014 CrysAlis171 .NET)
(compiled Aug 13 2014,18:06:01)
Empirical absorption correction using spherical harmonics,
 implemented in SCALE3 ABSPACK scaling algorithm.
Empirical absorption correction using spherical harmonics,
 implemented in SCALE3 ABSPACK scaling algorithm.
;
_exptl_crystal_colour 'translucent pale colourless'
_exptl_crystal_density_diffrn 1.672
_exptl_crystal_description plate
_exptl_crystal_F_000 1568
_exptl_crystal_size_max 0.3200
_exptl_crystal_size_mid 0.3100
_exptl_crystal_size_min 0.0500
_refine_diff_density_max 4.835
_refine_diff_density_min -3.913
_refine_diff_density_rms 0.183
_refine_ls_extinction_method none
_refine_ls_goodness_of_fit_ref 1.070
_refine_ls_hydrogen_treatment constr
_refine_ls_matrix_type full
_refine_ls_number_parameters 362
_refine_ls_number_reflns 7661
_refine_ls_number_restraints 45
_refine_ls_restrained_S_all 1.074
_refine_ls_R_factor_all 0.0746
_refine_ls_R_factor_gt 0.0654
_refine_ls_shift/su_max 0.001
_refine_ls_shift/su_mean 0.000
_refine_ls_structure_factor_coef Fsqd
_refine_ls_weighting_details 'w=1/[\s^2^(Fo^2^)+(0.0733P)^2^+44.8961P] where P=(Fo^2^+2Fc^2^)/3'
_refine_ls_weighting_scheme calc
_refine_ls_wR_factor_gt 0.1634
_refine_ls_wR_factor_ref 0.1697
_reflns_Friedel_coverage 0.000
_reflns_number_gt 6845
_reflns_number_total 7661
_reflns_threshold_expression 'I > 2\s(I)'
_cod_data_source_file d1dt00597a3.cif
_cod_data_source_block 5_AMT912
_cod_depositor_comments 'Adding full bibliography for 7706881--7706885.cif.'
_cod_original_cell_volume 3130.20(10)
_cod_original_sg_symbol_H-M 'P 21/c'
_cod_database_code 7706885
_shelx_space_group_comment
;
The symmetry employed for this shelxl refinement is uniquely defined
by the following loop, which should always be used as a source of
symmetry information in preference to the above space-group names.
They are only intended as comments.
;
_shelxl_version_number 2013-4

loop_
_space_group_symop_operation_xyz
'x, y, z'
'-x, y+1/2, -z+1/2'
'-x, -y, -z'
'x, -y-1/2, z-1/2'

loop_
_atom_site_label
_atom_site_type_symbol
_atom_site_fract_x
_atom_site_fract_y
_atom_site_fract_z
_atom_site_U_iso_or_equiv
_atom_site_adp_type
_atom_site_occupancy
_atom_site_site_symmetry_order
_atom_site_calc_flag
_atom_site_refinement_flags_posn
_atom_site_refinement_flags_adp
_atom_site_refinement_flags_occupancy
_atom_site_disorder_assembly
_atom_site_disorder_group
Pt Pt -0.26934(3) 0.21905(2) 0.64192(2) 0.02720(12) Uani 1 1 d . . . . .
F1 F -0.3932(12) 0.0805(7) 0.6748(8) 0.0542(15) Uani 0.5 1 d D . P A 1
F2 F -0.5112(12) 0.1694(7) 0.6619(9) 0.0542(15) Uani 0.5 1 d D . P A 1
F3 F -0.4889(16) 0.1262(9) 0.5526(8) 0.0542(15) Uani 0.5 1 d D . P A 1
F1' F -0.3752(11) 0.0678(6) 0.6208(9) 0.0542(15) Uani 0.5 1 d D . P A 2
F2' F -0.4947(13) 0.1421(8) 0.6765(9) 0.0542(15) Uani 0.5 1 d D . P A 2
F3' F -0.4819(16) 0.1460(9) 0.5448(8) 0.0542(15) Uani 0.5 1 d D . P A 2
F4 F -0.5085(11) 0.2832(8) 0.5554(9) 0.0565(16) Uani 0.5 1 d D . P B 1
F5 F -0.3605(18) 0.3193(8) 0.5036(8) 0.0565(16) Uani 0.5 1 d D . P B 1
F6 F -0.3835(16) 0.3658(7) 0.6191(9) 0.0565(16) Uani 0.5 1 d D . P B 1
F4' F -0.5011(12) 0.2938(8) 0.5932(9) 0.0565(16) Uani 0.5 1 d D . P B 2
F5' F -0.3828(18) 0.2950(8) 0.4973(7) 0.0565(16) Uani 0.5 1 d D . P B 2
F6' F -0.3510(16) 0.3707(7) 0.6016(10) 0.0565(16) Uani 0.5 1 d D . P B 2
F7 F -0.1323(12) 0.3538(9) 0.6113(9) 0.0612(17) Uani 0.5 1 d D . P C 1
F8 F -0.0030(11) 0.2682(9) 0.6829(10) 0.0612(17) Uani 0.5 1 d D . P C 1
F9 F -0.1043(14) 0.3437(9) 0.7312(9) 0.0612(17) Uani 0.5 1 d D . P C 1
F7' F -0.0901(13) 0.3397(10) 0.6068(9) 0.0612(17) Uani 0.5 1 d D . P C 2
F8' F -0.0129(11) 0.2570(10) 0.7023(10) 0.0612(17) Uani 0.5 1 d D . P C 2
F9' F -0.1348(14) 0.3362(9) 0.7373(9) 0.0612(17) Uani 0.5 1 d D . P C 2
N1 N -0.1498(6) 0.1301(4) 0.6972(5) 0.0329(15) Uani 1 1 d . . . . .
C1 C -0.4139(6) 0.1430(5) 0.6247(5) 0.038(2) Uani 1 1 d D . . . .
C2 C -0.3822(7) 0.2976(5) 0.5795(5) 0.0357(19) Uani 1 1 d D . . . .
C3 C -0.1215(8) 0.2941(5) 0.6669(5) 0.050(3) Uani 1 1 d D . . . .
C4 C -0.1123(9) 0.0873(6) 0.6380(7) 0.045(2) Uani 1 1 d . . . . .
H4 H -0.1439 0.0989 0.5817 0.054 Uiso 1 1 calc R U . . .
C5 C -0.0284(9) 0.0267(6) 0.6577(8) 0.050(3) Uani 1 1 d . . . . .
H5 H -0.0070 -0.0032 0.6150 0.060 Uiso 1 1 calc R U . . .
C6 C 0.0210(8) 0.0109(6) 0.7357(8) 0.052(3) Uani 1 1 d . . . . .
H6 H 0.0786 -0.0298 0.7486 0.062 Uiso 1 1 calc R U . . .
C7 C -0.0128(8) 0.0560(6) 0.8013(7) 0.043(2) Uani 1 1 d . . . . .
C8 C 0.0437(8) 0.0420(7) 0.8837(8) 0.055(3) Uani 1 1 d . . . . .
H8 H 0.1043 0.0031 0.8977 0.066 Uiso 1 1 calc R U . . .
C9 C 0.0091(11) 0.0860(7) 0.9433(7) 0.057(3) Uani 1 1 d . . . . .
H9 H 0.0485 0.0796 0.9994 0.068 Uiso 1 1 calc R U . . .
C10 C -0.0829(9) 0.1396(7) 0.9218(6) 0.046(3) Uani 1 1 d . . . . .
H10 H -0.1073 0.1675 0.9650 0.055 Uiso 1 1 calc R U . . .
C11 C -0.1415(8) 0.1554(6) 0.8432(6) 0.038(2) Uani 1 1 d . . . . .
C12 C -0.1017(7) 0.1147(5) 0.7776(5) 0.0292(16) Uani 1 1 d . . . . .
C13 C -0.2453(11) 0.2110(6) 0.8306(6) 0.047(2) Uani 1 1 d . . . . .
H13A H -0.3189 0.1887 0.7950 0.070 Uiso 1 1 calc R U . . .
H13B H -0.2204 0.2569 0.8047 0.070 Uiso 1 1 calc R U . . .
H13C H -0.2653 0.2241 0.8840 0.070 Uiso 1 1 calc R U . . .
N2 N 0.3457(5) 0.1689(3) 0.3150(4) 0.0205(12) Uani 1 1 d . . . . .
C14 C 0.2937(7) 0.1638(5) 0.3933(5) 0.0251(15) Uani 1 1 d . . . . .
H14A H 0.3439 0.1973 0.4353 0.030 Uiso 1 1 calc R U . . .
H14B H 0.3045 0.1112 0.4143 0.030 Uiso 1 1 calc R U . . .
C15 C 0.1568(7) 0.1855(5) 0.3843(5) 0.0266(15) Uani 1 1 d . . . . .
H15A H 0.1063 0.1561 0.3386 0.032 Uiso 1 1 calc R U . . .
H15B H 0.1464 0.2401 0.3703 0.032 Uiso 1 1 calc R U . . .
C16 C 0.1097(8) 0.1700(5) 0.4639(5) 0.0340(18) Uani 1 1 d . . . . .
H16A H 0.0193 0.1814 0.4542 0.041 Uiso 1 1 calc R U . . .
H16B H 0.1206 0.1153 0.4774 0.041 Uiso 1 1 calc R U . . .
C17 C 0.1758(10) 0.2160(7) 0.5368(6) 0.051(3) Uani 1 1 d . . . . .
H17A H 0.1413 0.2034 0.5853 0.077 Uiso 1 1 calc R U . . .
H17B H 0.1639 0.2702 0.5246 0.077 Uiso 1 1 calc R U . . .
H17C H 0.2651 0.2041 0.5478 0.077 Uiso 1 1 calc R U . . .
C18 C 0.2908(7) 0.1049(4) 0.2572(4) 0.0227(14) Uani 1 1 d . . . . .
H18A H 0.3068 0.0563 0.2875 0.027 Uiso 1 1 calc R U . . .
H18B H 0.1993 0.1119 0.2426 0.027 Uiso 1 1 calc R U . . .
C19 C 0.3397(7) 0.0982(4) 0.1781(5) 0.0246(14) Uani 1 1 d . . . . .
H19A H 0.3128 0.1428 0.1427 0.030 Uiso 1 1 calc R U . . .
H19B H 0.4320 0.0971 0.1910 0.030 Uiso 1 1 calc R U . . .
C20 C 0.2908(7) 0.0265(5) 0.1326(5) 0.0268(15) Uani 1 1 d . . . . .
H20A H 0.1986 0.0260 0.1236 0.032 Uiso 1 1 calc R U . . .
H20B H 0.3223 -0.0182 0.1668 0.032 Uiso 1 1 calc R U . . .
C21 C 0.3307(9) 0.0202(6) 0.0493(5) 0.0373(19) Uani 1 1 d . . . . .
H21A H 0.2973 -0.0267 0.0218 0.056 Uiso 1 1 calc R U . . .
H21B H 0.4220 0.0196 0.0581 0.056 Uiso 1 1 calc R U . . .
H21C H 0.2984 0.0639 0.0149 0.056 Uiso 1 1 calc R U . . .
C22 C 0.4882(6) 0.1624(4) 0.3378(4) 0.0204(13) Uani 1 1 d . . . . .
H22A H 0.5226 0.1753 0.2886 0.024 Uiso 1 1 calc R U . . .
H22B H 0.5197 0.2006 0.3807 0.024 Uiso 1 1 calc R U . . .
C23 C 0.5379(7) 0.0851(4) 0.3690(5) 0.0242(14) Uani 1 1 d . . . . .
H23A H 0.5178 0.0472 0.3241 0.029 Uiso 1 1 calc R U . . .
H23B H 0.4982 0.0688 0.4147 0.029 Uiso 1 1 calc R U . . .
C24 C 0.6791(7) 0.0898(4) 0.3988(5) 0.0270(15) Uani 1 1 d . . . . .
H24A H 0.6989 0.1294 0.4418 0.032 Uiso 1 1 calc R U . . .
H24B H 0.7186 0.1044 0.3524 0.032 Uiso 1 1 calc R U . . .
C25 C 0.7320(8) 0.0137(5) 0.4339(6) 0.0343(18) Uani 1 1 d . . . . .
H25A H 0.8225 0.0181 0.4526 0.051 Uiso 1 1 calc R U . . .
H25B H 0.7134 -0.0254 0.3911 0.051 Uiso 1 1 calc R U . . .
H25C H 0.6940 -0.0003 0.4805 0.051 Uiso 1 1 calc R U . . .
C26 C 0.3134(7) 0.2437(4) 0.2711(4) 0.0222(14) Uani 1 1 d . . . . .
H26A H 0.2216 0.2468 0.2533 0.027 Uiso 1 1 calc R U . . .
H26B H 0.3493 0.2440 0.2208 0.027 Uiso 1 1 calc R U . . .
C27 C 0.3582(7) 0.3141(4) 0.3210(5) 0.0249(15) Uani 1 1 d . . . . .
H27A H 0.4503 0.3173 0.3305 0.030 Uiso 1 1 calc R U . . .
H27B H 0.3334 0.3115 0.3752 0.030 Uiso 1 1 calc R U . . .
C28 C 0.3006(7) 0.3838(4) 0.2742(5) 0.0270(15) Uani 1 1 d . . . . .
H28A H 0.3124 0.3806 0.2166 0.032 Uiso 1 1 calc R U . . .
H28B H 0.2098 0.3841 0.2730 0.032 Uiso 1 1 calc R U . . .
C29 C 0.3563(8) 0.4572(5) 0.3117(5) 0.0313(17) Uani 1 1 d . . . . .
H29A H 0.3159 0.5001 0.2792 0.047 Uiso 1 1 calc R U . . .
H29B H 0.4459 0.4579 0.3118 0.047 Uiso 1 1 calc R U . . .
H29C H 0.3434 0.4613 0.3683 0.047 Uiso 1 1 calc R U . . .

loop_
_atom_site_aniso_label
_atom_site_aniso_U_11
_atom_site_aniso_U_22
_atom_site_aniso_U_33
_atom_site_aniso_U_23
_atom_site_aniso_U_13
_atom_site_aniso_U_12
Pt 0.02422(16) 0.03176(18) 0.02445(17) 0.00534(12) 0.00210(11) -0.00408(12)
F1 0.051(3) 0.049(4) 0.061(3) 0.003(3) 0.006(2) -0.030(3)
F2 0.051(3) 0.049(4) 0.061(3) 0.003(3) 0.006(2) -0.030(3)
F3 0.051(3) 0.049(4) 0.061(3) 0.003(3) 0.006(2) -0.030(3)
F1' 0.051(3) 0.049(4) 0.061(3) 0.003(3) 0.006(2) -0.030(3)
F2' 0.051(3) 0.049(4) 0.061(3) 0.003(3) 0.006(2) -0.030(3)
F3' 0.051(3) 0.049(4) 0.061(3) 0.003(3) 0.006(2) -0.030(3)
F4 0.075(4) 0.042(3) 0.052(3) 0.010(3) 0.013(3) 0.017(3)
F5 0.075(4) 0.042(3) 0.052(3) 0.010(3) 0.013(3) 0.017(3)
F6 0.075(4) 0.042(3) 0.052(3) 0.010(3) 0.013(3) 0.017(3)
F4' 0.075(4) 0.042(3) 0.052(3) 0.010(3) 0.013(3) 0.017(3)
F5' 0.075(4) 0.042(3) 0.052(3) 0.010(3) 0.013(3) 0.017(3)
F6' 0.075(4) 0.042(3) 0.052(3) 0.010(3) 0.013(3) 0.017(3)
F7 0.047(4) 0.082(4) 0.057(3) 0.003(3) 0.015(3) -0.050(3)
F8 0.047(4) 0.082(4) 0.057(3) 0.003(3) 0.015(3) -0.050(3)
F9 0.047(4) 0.082(4) 0.057(3) 0.003(3) 0.015(3) -0.050(3)
F7' 0.047(4) 0.082(4) 0.057(3) 0.003(3) 0.015(3) -0.050(3)
F8' 0.047(4) 0.082(4) 0.057(3) 0.003(3) 0.015(3) -0.050(3)
F9' 0.047(4) 0.082(4) 0.057(3) 0.003(3) 0.015(3) -0.050(3)
N1 0.026(3) 0.040(4) 0.033(4) -0.003(3) 0.004(3) 0.003(3)
C1 0.013(3) 0.041(5) 0.056(6) 0.009(4) -0.002(3) -0.011(3)
C2 0.029(4) 0.036(4) 0.043(5) 0.013(4) 0.007(4) 0.017(3)
C3 0.040(5) 0.064(7) 0.045(6) 0.002(5) 0.002(4) -0.028(5)
C4 0.032(4) 0.047(5) 0.053(6) -0.021(5) 0.002(4) 0.007(4)
C5 0.036(5) 0.047(6) 0.067(7) -0.022(5) 0.011(5) -0.002(4)
C6 0.021(4) 0.035(5) 0.100(10) -0.007(5) 0.012(5) -0.006(4)
C7 0.021(4) 0.039(5) 0.065(7) 0.015(4) -0.005(4) -0.007(4)
C8 0.020(4) 0.061(7) 0.079(8) 0.040(6) -0.002(4) -0.003(4)
C9 0.048(6) 0.070(8) 0.045(6) 0.024(6) -0.007(5) -0.015(6)
C10 0.039(5) 0.067(7) 0.029(4) 0.009(4) 0.000(4) -0.031(5)
C11 0.034(4) 0.045(5) 0.034(4) 0.007(4) 0.001(4) -0.007(4)
C12 0.020(3) 0.028(4) 0.037(4) 0.004(3) 0.000(3) -0.009(3)
C13 0.065(7) 0.053(6) 0.023(4) -0.005(4) 0.011(4) 0.001(5)
N2 0.016(3) 0.021(3) 0.021(3) 0.004(2) -0.003(2) -0.003(2)
C14 0.022(3) 0.029(4) 0.023(3) 0.005(3) 0.001(3) 0.000(3)
C15 0.020(3) 0.037(4) 0.021(4) 0.003(3) -0.001(3) 0.002(3)
C16 0.038(4) 0.035(4) 0.030(4) 0.003(3) 0.009(3) 0.006(4)
C17 0.045(5) 0.083(8) 0.027(4) -0.013(5) 0.009(4) 0.019(5)
C18 0.023(3) 0.022(3) 0.022(3) 0.002(3) 0.004(3) -0.005(3)
C19 0.025(3) 0.026(4) 0.024(4) 0.003(3) 0.007(3) -0.001(3)
C20 0.023(3) 0.029(4) 0.030(4) -0.004(3) 0.007(3) -0.006(3)
C21 0.037(5) 0.045(5) 0.031(4) -0.007(4) 0.008(4) 0.000(4)
C22 0.017(3) 0.019(3) 0.024(3) 0.003(3) 0.001(2) -0.002(3)
C23 0.028(4) 0.021(3) 0.023(3) 0.001(3) 0.003(3) 0.001(3)
C24 0.023(3) 0.026(4) 0.030(4) 0.002(3) 0.001(3) 0.004(3)
C25 0.035(4) 0.029(4) 0.036(4) 0.003(3) 0.000(3) 0.015(3)
C26 0.021(3) 0.020(3) 0.023(3) 0.004(3) -0.002(3) 0.000(3)
C27 0.021(3) 0.024(3) 0.027(4) 0.001(3) -0.003(3) -0.001(3)
C28 0.021(3) 0.025(4) 0.034(4) 0.004(3) 0.004(3) 0.004(3)
C29 0.032(4) 0.028(4) 0.033(4) -0.003(3) 0.006(3) 0.001(3)

loop_
_atom_type_symbol
_atom_type_description
_atom_type_scat_dispersion_real
_atom_type_scat_dispersion_imag
_atom_type_scat_source
C C 0.0033 0.0016 'International Tables Vol C Tables 4.2.6.8 and 6.1.1.4'
H H 0.0000 0.0000 'International Tables Vol C Tables 4.2.6.8 and 6.1.1.4'
N N 0.0061 0.0033 'International Tables Vol C Tables 4.2.6.8 and 6.1.1.4'
F F 0.0171 0.0103 'International Tables Vol C Tables 4.2.6.8 and 6.1.1.4'
Pt Pt -1.7033 8.3905 'International Tables Vol C Tables 4.2.6.8 and 6.1.1.4'

loop_
_geom_angle_atom_site_label_1
_geom_angle_atom_site_label_2
_geom_angle_atom_site_label_3
_geom_angle
_geom_angle_site_symmetry_1
_geom_angle_site_symmetry_3
_geom_angle_publ_flag
C2 Pt C1 90.0(3) . . ?
C2 Pt C3 92.2(3) . . ?
C1 Pt C3 176.5(3) . . ?
C2 Pt N1 174.4(3) . . ?
C1 Pt N1 88.3(3) . . ?
C3 Pt N1 89.8(3) . . ?
C12 N1 C4 118.8(8) . . ?
C12 N1 Pt 130.8(6) . . ?
C4 N1 Pt 110.2(6) . . ?
F3 C1 F1 111.0(10) . . ?
F2' C1 F3' 108.3(11) . . ?
F2' C1 F1' 105.1(10) . . ?
F3' C1 F1' 95.9(11) . . ?
F3 C1 F2 94.7(12) . . ?
F1 C1 F2 92.7(10) . . ?
F3 C1 Pt 126.0(7) . . ?
F2' C1 Pt 120.3(8) . . ?
F1 C1 Pt 114.3(6) . . ?
F3' C1 Pt 111.1(7) . . ?
F1' C1 Pt 113.2(6) . . ?
F2 C1 Pt 110.7(7) . . ?
F5' C2 F6' 104.6(10) . . ?
F5' C2 F4' 110.6(11) . . ?
F6' C2 F4' 101.4(10) . . ?
F6 C2 F5 102.3(10) . . ?
F6 C2 F4 101.2(10) . . ?
F5 C2 F4 97.6(11) . . ?
F5' C2 Pt 111.9(8) . . ?
F6' C2 Pt 114.8(9) . . ?
F4' C2 Pt 113.0(7) . . ?
F6 C2 Pt 115.0(9) . . ?
F5 C2 Pt 117.6(8) . . ?
F4 C2 Pt 120.0(7) . . ?
F8 C3 F9 95.0(13) . . ?
F7' C3 F8' 105.4(10) . . ?
F8 C3 F7 109.7(10) . . ?
F9 C3 F7 90.8(12) . . ?
F7' C3 F9' 111.9(12) . . ?
F8' C3 F9' 96.8(12) . . ?
F8 C3 Pt 120.4(9) . . ?
F9 C3 Pt 123.1(7) . . ?
F7' C3 Pt 121.9(8) . . ?
F8' C3 Pt 110.8(8) . . ?
F7 C3 Pt 113.1(8) . . ?
F9' C3 Pt 107.1(7) . . ?
N1 C4 C5 122.0(10) . . ?
C6 C5 C4 120.4(10) . . ?
C5 C6 C7 119.9(10) . . ?
C8 C7 C12 122.8(11) . . ?
C8 C7 C6 120.3(10) . . ?
C12 C7 C6 117.0(9) . . ?
C9 C8 C7 118.1(10) . . ?
C8 C9 C10 119.8(10) . . ?
C11 C10 C9 124.7(11) . . ?
C10 C11 C12 117.7(9) . . ?
C10 C11 C13 118.0(10) . . ?
C12 C11 C13 124.2(8) . . ?
N1 C12 C7 121.8(9) . . ?
N1 C12 C11 121.6(8) . . ?
C7 C12 C11 116.6(8) . . ?
C26 N2 C14 111.7(6) . . ?
C26 N2 C18 108.5(5) . . ?
C14 N2 C18 109.1(5) . . ?
C26 N2 C22 108.1(5) . . ?
C14 N2 C22 108.8(5) . . ?
C18 N2 C22 110.7(6) . . ?
N2 C14 C15 115.5(6) . . ?
C14 C15 C16 111.4(6) . . ?
C17 C16 C15 113.7(8) . . ?
C19 C18 N2 116.1(6) . . ?
C20 C19 C18 110.2(6) . . ?
C19 C20 C21 111.8(7) . . ?
C23 C22 N2 115.3(6) . . ?
C22 C23 C24 109.4(6) . . ?
C23 C24 C25 111.0(7) . . ?
N2 C26 C27 115.5(6) . . ?
C26 C27 C28 109.0(6) . . ?
C29 C28 C27 112.9(6) . . ?

loop_
_geom_bond_atom_site_label_1
_geom_bond_atom_site_label_2
_geom_bond_distance
_geom_bond_site_symmetry_2
_geom_bond_publ_flag
Pt C2 1.999(8) . ?
Pt C1 2.049(8) . ?
Pt C3 2.066(9) . ?
Pt N1 2.127(7) . ?
F1 C1 1.372(11) . ?
F2 C1 1.411(12) . ?
F3 C1 1.339(12) . ?
F1' C1 1.398(12) . ?
F2' C1 1.351(12) . ?
F3' C1 1.383(12) . ?
F4 C2 1.383(12) . ?
F5 C2 1.381(12) . ?
F6 C2 1.371(12) . ?
F4' C2 1.367(12) . ?
F5' C2 1.362(12) . ?
F6' C2 1.363(12) . ?
F7 C3 1.388(13) . ?
F8 C3 1.350(13) . ?
F9 C3 1.362(13) . ?
F7' C3 1.375(12) . ?
F8' C3 1.380(13) . ?
F9' C3 1.414(13) . ?
N1 C12 1.359(11) . ?
N1 C4 1.363(12) . ?
C4 C5 1.403(15) . ?
C5 C6 1.326(17) . ?
C6 C7 1.454(17) . ?
C7 C8 1.403(15) . ?
C7 C12 1.420(12) . ?
C8 C9 1.368(19) . ?
C9 C10 1.373(17) . ?
C10 C11 1.362(12) . ?
C11 C12 1.441(13) . ?
C11 C13 1.482(15) . ?
N2 C26 1.514(9) . ?
N2 C14 1.520(9) . ?
N2 C18 1.522(9) . ?
N2 C22 1.534(8) . ?
C14 C15 1.523(10) . ?
C15 C16 1.534(11) . ?
C16 C17 1.514(13) . ?
C18 C19 1.517(10) . ?
C19 C20 1.512(11) . ?
C20 C21 1.533(11) . ?
C22 C23 1.518(10) . ?
C23 C24 1.527(10) . ?
C24 C25 1.527(11) . ?
C26 C27 1.517(10) . ?
C27 C28 1.520(10) . ?
C28 C29 1.509(11) . ?
